data_7711091
loop_
_publ_author_name
'Wang, Wen-Min'
'Xin, Xiao-Yan'
'Qiao, Na'
'Wu, Zhi-Lei'
'Li, Ling'
'Zou, Ji-Yong'

_publ_section_title
;
 Self-assembly of octanuclear Ln(iii)-based clusters: their large
 magnetocaloric effects and highly efficient conversion of CO2
;
_journal_name_full 'Dalton Transactions'
_journal_paper_doi 10.1039/D2DT01892F
_journal_year 2022
_chemical_formula_moiety 'C72 H96 Ho8 N6 O32'
_chemical_formula_sum 'C72 H96 Ho8 N6 O32'
_chemical_formula_weight 2876.98
_space_group_crystal_system triclinic
_space_group_IT_number 2
_space_group_name_Hall '-P 1'
_space_group_name_H-M_alt 'P -1'
_atom_sites_solution_hydrogens geom
_atom_sites_solution_primary iterative
_audit_creation_date 2022-07-22
_audit_creation_method
;
Olex2 1.2
(compiled 2018.05.29 svn.r3508 for OlexSys, GUI svn.r5506)
;
_audit_update_record
;
2022-07-27 deposited with the CCDC.	2022-08-17 downloaded from the CCDC.
;
_cell_angle_alpha 101.801(3)
_cell_angle_beta 103.492(3)
_cell_angle_gamma 115.024(3)
_cell_formula_units_Z 1
_cell_length_a 12.9326(10)
_cell_length_b 14.4547(10)
_cell_length_c 14.5989(10)
_cell_measurement_reflns_used 8510
_cell_measurement_temperature 150(2)
_cell_measurement_theta_max 26.48
_cell_measurement_theta_min 2.28
_cell_volume 2257.8(3)
_computing_cell_refinement 'SAINT v8.37A (Bruker, 2015)'
_computing_data_collection 'SAINT v8.37A (Bruker, 2015)'
_computing_data_reduction 'SAINT v8.37A (Bruker, 2015)'
_computing_molecular_graphics 'Olex2 (Dolomanov et al., 2009)'
_computing_publication_material 'Olex2 (Dolomanov et al., 2009)'
_computing_structure_refinement 'XL (Sheldrick, 2008)'
_computing_structure_solution
;
Superflip (Palatinus & Chapuis, 2007;Palatinus & van der Lee, 2008;
Palatinus et al., 2012)
;
_diffrn_ambient_temperature 150.0
_diffrn_measured_fraction_theta_full 0.994
_diffrn_measured_fraction_theta_max 0.994
_diffrn_measurement_device_type 'Bruker APEX-II CCD'
_diffrn_measurement_method '\f and \w scans'
_diffrn_radiation_type MoK\a
_diffrn_radiation_wavelength 0.71073
_diffrn_reflns_av_R_equivalents 0.0983
_diffrn_reflns_av_unetI/netI 0.0650
_diffrn_reflns_Laue_measured_fraction_full 0.994
_diffrn_reflns_Laue_measured_fraction_max 0.994
_diffrn_reflns_limit_h_max 16
_diffrn_reflns_limit_h_min -16
_diffrn_reflns_limit_k_max 18
_diffrn_reflns_limit_k_min -18
_diffrn_reflns_limit_l_max 18
_diffrn_reflns_limit_l_min -18
_diffrn_reflns_number 52556
_diffrn_reflns_point_group_measured_fraction_full 0.994
_diffrn_reflns_point_group_measured_fraction_max 0.994
_diffrn_reflns_theta_full 25.242
_diffrn_reflns_theta_max 26.372
_diffrn_reflns_theta_min 2.277
_diffrn_standards_number 0
_exptl_absorpt_coefficient_mu 7.000
_exptl_absorpt_correction_T_max 0.7454
_exptl_absorpt_correction_T_min 0.5343
_exptl_absorpt_correction_type multi-scan
_exptl_absorpt_process_details
;
SADABS-2016/2 (Bruker,2016/2) was used for absorption correction.
wR2(int) was 0.1084 before and 0.0747 after correction.
The Ratio of minimum to maximum transmission is 0.7168.
The \l/2 correction factor is Not present.
;
_exptl_crystal_colour yellow
_exptl_crystal_density_diffrn 2.116
_exptl_crystal_description block
_exptl_crystal_F_000 1362
_exptl_crystal_size_max 0.32
_exptl_crystal_size_mid 0.24
_exptl_crystal_size_min 0.16
_refine_diff_density_max 1.208
_refine_diff_density_min -0.785
_refine_diff_density_rms 0.161
_refine_ls_extinction_method none
_refine_ls_goodness_of_fit_ref 1.006
_refine_ls_hydrogen_treatment constr
_refine_ls_matrix_type full
_refine_ls_number_parameters 542
_refine_ls_number_reflns 9176
_refine_ls_number_restraints 33
_refine_ls_restrained_S_all 1.006
_refine_ls_R_factor_all 0.0766
_refine_ls_R_factor_gt 0.0409
_refine_ls_shift/su_max 0.003
_refine_ls_shift/su_mean 0.000
_refine_ls_structure_factor_coef Fsqd
_refine_ls_weighting_details 'w=1/[\s^2^(Fo^2^)+(0.0246P)^2^+3.9915P] where P=(Fo^2^+2Fc^2^)/3'
_refine_ls_weighting_scheme calc
_refine_ls_wR_factor_gt 0.0758
_refine_ls_wR_factor_ref 0.0875
_reflns_Friedel_coverage 0.000
_reflns_number_gt 6310
_reflns_number_total 9176
_reflns_threshold_expression 'I > 2\s(I)'
_cod_data_source_file d2dt01892f2.cif
_cod_data_source_block 3
_cod_database_code 7711091
_shelx_shelxl_version_number 2018/3
_shelx_space_group_comment
;
The symmetry employed for this shelxl refinement is uniquely defined
by the following loop, which should always be used as a source of
symmetry information in preference to the above space-group names.
They are only intended as comments.
;
_shelx_estimated_absorpt_t_max 0.401
_shelx_estimated_absorpt_t_min 0.213
_olex2_refinement_description
;
1. Fixed Uiso
 At 1.2 times of:
  All C(H) groups, All C(H,H) groups
 At 1.5 times of:
  All C(H,H,H) groups
2. Rigid bond restraints
 C34, C33
 with sigma for 1-2 distances of 0.01 and sigma for 1-3 distances of 0.02
 C33, O12
 with sigma for 1-2 distances of 0.01 and sigma for 1-3 distances of 0.02
 C35, C36
 with sigma for 1-2 distances of 0.01 and sigma for 1-3 distances of 0.02
3. Uiso/Uaniso restraints and constraints
C24 \\sim C23: within 2A with sigma of 0.01 and sigma for terminal atoms of 0.02
Uanis(C33) \\sim Ueq: with sigma of 0.01 and sigma for terminal atoms of 0.02
Uanis(C23) \\sim Ueq: with sigma of 0.01 and sigma for terminal atoms of 0.02
Uanis(C36) \\sim Ueq: with sigma of 0.01 and sigma for terminal atoms of 0.02
Uanis(C1) \\sim Ueq: with sigma of 0.01 and sigma for terminal atoms of 0.02
4.a Secondary CH2 refined with riding coordinates:
 C35(H35A,H35B), C33(H33A,H33B), C1(H1A,H1B), C30(H30A,H30B)
4.b Aromatic/amide H refined with riding coordinates:
 C10(H10), C3(H3), C25(H25), C6(H6), C15(H15), C4(H4), C12(H12), C9(H9),
 C11(H11), C20(H20)
4.c Idealised Me refined as rotating group:
 C36(H36A,H36B,H36C), C27(H27A,H27B,H27C), C34(H34A,H34B,H34C), C23(H23A,H23B,
 H23C), C28(H28A,H28B,H28C), C32(H32A,H32B,H32C), C18(H18A,H18B,H18C), C22(H22A,
 H22B,H22C), C17(H17A,H17B,H17C), C13(H13A,H13B,H13C)
;
_olex2_submission_special_instructions 'No special instructions were received'

loop_
_space_group_symop_operation_xyz
'x, y, z'
'-x, -y, -z'

loop_
_atom_site_label
_atom_site_type_symbol
_atom_site_fract_x
_atom_site_fract_y
_atom_site_fract_z
_atom_site_U_iso_or_equiv
_atom_site_adp_type
_atom_site_occupancy
_atom_site_site_symmetry_order
_atom_site_calc_flag
_atom_site_refinement_flags_posn
_atom_site_refinement_flags_adp
_atom_site_refinement_flags_occupancy
_atom_site_disorder_assembly
_atom_site_disorder_group
Ho1 Ho 0.70484(4) 0.59669(3) 0.15826(3) 0.03847(10) Uani 1 1 d . . . . .
Ho3 Ho 0.38433(4) 0.46639(3) 0.13868(3) 0.03896(11) Uani 1 1 d . . . . .
Ho4 Ho 0.50501(4) 0.68537(3) 0.01190(3) 0.03899(11) Uani 1 1 d . . . . .
Ho2 Ho 0.59427(4) 0.37972(3) 0.25487(3) 0.04044(11) Uani 1 1 d . . . . .
O15 O 0.5420(5) 0.4432(4) 0.1277(4) 0.0369(13) Uani 1 1 d . . . . .
O16 O 0.3239(5) 0.3414(4) -0.0233(4) 0.0389(13) Uani 1 1 d . . . . .
O14 O 0.5440(5) 0.6365(5) 0.1568(4) 0.0397(13) Uani 1 1 d . . . . .
O8 O 0.1823(5) 0.3670(5) 0.1183(4) 0.0442(14) Uani 1 1 d . . . . .
O13 O 0.4411(5) 0.7432(5) -0.1107(4) 0.0413(14) Uani 1 1 d . . . . .
O12 O 0.7698(6) 0.5131(5) 0.2548(4) 0.0454(14) Uani 1 1 d . U . . .
O5 O 0.9021(6) 0.7266(5) 0.1817(4) 0.0504(16) Uani 1 1 d . . . . .
O10 O 0.4939(6) 0.2601(5) 0.3309(4) 0.0480(15) Uani 1 1 d . . . . .
O9 O 0.3519(6) 0.2926(5) 0.1581(4) 0.0441(14) Uani 1 1 d . . . . .
O4 O 0.7746(6) 0.7248(5) 0.3139(4) 0.0488(15) Uani 1 1 d . . . . .
O1 O 0.3156(5) 0.5324(4) -0.0130(4) 0.0392(13) Uani 1 1 d . . . . .
O2 O 0.2742(6) 0.5882(5) 0.1456(4) 0.0439(14) Uani 1 1 d . . . . .
O7 O 0.6788(6) 0.8522(5) 0.0981(5) 0.0495(15) Uani 1 1 d . . . . .
O6 O 0.4455(6) 0.7876(5) 0.1071(5) 0.0482(15) Uani 1 1 d . . . . .
N1 N 0.4005(7) 0.5944(6) 0.3100(5) 0.0438(18) Uani 1 1 d . . . . .
O11 O 0.7271(6) 0.3255(5) 0.3304(4) 0.0500(16) Uani 1 1 d . . . . .
N3 N 0.6875(7) 0.5072(6) 0.4465(5) 0.0463(18) Uani 1 1 d . . . . .
C24 C 0.1058(8) 0.2663(8) 0.0934(7) 0.047(2) Uani 1 1 d . U . . .
N2 N 0.4832(7) 0.6137(6) 0.4010(5) 0.0459(18) Uani 1 1 d . . . . .
C10 C 0.7623(9) 0.6441(8) 0.6421(7) 0.051(2) Uani 1 1 d . . . . .
H10 H 0.789334 0.691837 0.708554 0.062 Uiso 1 1 calc R . . . .
O3 O 0.5100(5) 0.4879(5) 0.2986(4) 0.0433(14) Uani 1 1 d . . . . .
C3 C 0.1239(9) 0.6228(8) 0.0915(7) 0.049(2) Uani 1 1 d . . . . .
H3 H 0.061580 0.629681 0.049071 0.059 Uiso 1 1 calc R . . . .
C7 C 0.5372(9) 0.5550(8) 0.3857(6) 0.045(2) Uani 1 1 d . . . . .
C5 C 0.2517(9) 0.6299(7) 0.2278(6) 0.044(2) Uani 1 1 d . . . . .
C25 C 0.1367(9) 0.1848(8) 0.0888(7) 0.046(2) Uani 1 1 d . . . . .
H25 H 0.070875 0.112025 0.059955 0.056 Uiso 1 1 calc R . . . .
C6 C 0.3315(9) 0.6369(8) 0.3188(7) 0.050(2) Uani 1 1 d . . . . .
H6 H 0.333614 0.671159 0.382634 0.059 Uiso 1 1 calc R . . . .
C8 C 0.6342(9) 0.5673(7) 0.4709(6) 0.044(2) Uani 1 1 d . . . . .
C15 C 0.9785(10) 0.8515(9) 0.3445(8) 0.062(3) Uani 1 1 d . . . . .
H15 H 1.049508 0.914354 0.393533 0.074 Uiso 1 1 calc R . . . .
C35 C 0.4346(9) 0.8401(8) -0.0988(7) 0.050(2) Uani 1 1 d . U . . .
H35A H 0.449601 0.866520 -0.154438 0.060 Uiso 1 1 calc R . . . .
H35B H 0.498641 0.896971 -0.034985 0.060 Uiso 1 1 calc R . . . .
C26 C 0.2548(9) 0.1985(7) 0.1224(6) 0.044(2) Uani 1 1 d . . . . .
C21 C 0.7109(9) 0.9346(8) 0.1732(7) 0.049(2) Uani 1 1 d . . . . .
C19 C 0.5004(10) 0.8789(8) 0.1746(7) 0.049(2) Uani 1 1 d . . . . .
C4 C 0.1624(9) 0.6527(8) 0.2000(7) 0.048(2) Uani 1 1 d . . . . .
H4 H 0.130261 0.682396 0.242325 0.058 Uiso 1 1 calc R . . . .
C36 C 0.3094(9) 0.8194(9) -0.0983(7) 0.056(3) Uani 1 1 d . U . . .
H36A H 0.246270 0.763682 -0.161870 0.084 Uiso 1 1 calc GR . . . .
H36B H 0.305822 0.886836 -0.090066 0.084 Uiso 1 1 calc GR . . . .
H36C H 0.295246 0.794165 -0.042636 0.084 Uiso 1 1 calc GR . . . .
C27 C 0.2718(9) 0.1016(7) 0.1169(7) 0.051(2) Uani 1 1 d . . . . .
H27A H 0.309448 0.092382 0.067272 0.077 Uiso 1 1 calc GR . . . .
H27B H 0.192107 0.036537 0.097141 0.077 Uiso 1 1 calc GR . . . .
H27C H 0.324960 0.112494 0.182790 0.077 Uiso 1 1 calc GR . . . .
C12 C 0.7789(9) 0.5187(8) 0.5211(6) 0.051(2) Uani 1 1 d . . . . .
H12 H 0.819958 0.479778 0.506021 0.061 Uiso 1 1 calc R . . . .
C2 C 0.1928(8) 0.5837(8) 0.0625(7) 0.044(2) Uani 1 1 d . . . . .
C33 C 0.8908(8) 0.5623(8) 0.3236(7) 0.051(2) Uani 1 1 d . U . . .
H33A H 0.888352 0.567295 0.391639 0.061 Uiso 1 1 calc R . . . .
H33B H 0.936885 0.637356 0.324063 0.061 Uiso 1 1 calc R . . . .
C1 C 0.2079(9) 0.5429(8) -0.0309(7) 0.051(2) Uani 1 1 d . U . . .
H1A H 0.135241 0.471184 -0.072647 0.061 Uiso 1 1 calc R . . . .
H1B H 0.213124 0.593362 -0.068668 0.061 Uiso 1 1 calc R . . . .
C9 C 0.6668(10) 0.6341(8) 0.5667(7) 0.051(2) Uani 1 1 d . . . . .
H9 H 0.624667 0.672356 0.580567 0.061 Uiso 1 1 calc R . . . .
C11 C 0.8178(10) 0.5844(8) 0.6201(7) 0.058(3) Uani 1 1 d . . . . .
H11 H 0.881465 0.587827 0.671346 0.069 Uiso 1 1 calc R . . . .
C14 C 0.8770(11) 0.8035(8) 0.3715(8) 0.060(3) Uani 1 1 d . . . . .
C29 C 0.5166(10) 0.2056(9) 0.3832(7) 0.054(3) Uani 1 1 d . . . . .
C31 C 0.7307(10) 0.2678(7) 0.3849(7) 0.049(2) Uani 1 1 d . . . . .
C16 C 0.9830(9) 0.8134(9) 0.2504(8) 0.056(3) Uani 1 1 d . . . . .
C30 C 0.6315(9) 0.2096(8) 0.4116(6) 0.050(2) Uani 1 1 d . . . . .
H30A H 0.663268 0.234940 0.485837 0.060 Uiso 1 1 calc R . . . .
H30B H 0.613009 0.133052 0.388785 0.060 Uiso 1 1 calc R . . . .
C20 C 0.6260(10) 0.9498(8) 0.2110(8) 0.058(3) Uani 1 1 d . . . . .
H20 H 0.657544 1.014203 0.266252 0.070 Uiso 1 1 calc R . . . .
C34 C 0.9574(10) 0.5044(9) 0.3019(8) 0.066(3) Uani 1 1 d . U . . .
H34A H 0.957614 0.496334 0.233654 0.098 Uiso 1 1 calc GR . . . .
H34B H 0.917044 0.432367 0.307681 0.098 Uiso 1 1 calc GR . . . .
H34C H 1.041823 0.545995 0.349947 0.098 Uiso 1 1 calc GR . . . .
C23 C -0.0261(9) 0.2350(9) 0.0714(8) 0.061(3) Uani 1 1 d . U . . .
H23A H -0.031529 0.292787 0.115034 0.091 Uiso 1 1 calc GR . . . .
H23B H -0.068415 0.167135 0.083833 0.091 Uiso 1 1 calc GR . . . .
H23C H -0.064409 0.224807 0.001097 0.091 Uiso 1 1 calc GR . . . .
C28 C 0.4202(10) 0.1413(8) 0.4200(8) 0.061(3) Uani 1 1 d . . . . .
H28A H 0.421105 0.190127 0.478056 0.092 Uiso 1 1 calc GR . . . .
H28B H 0.436714 0.086557 0.439695 0.092 Uiso 1 1 calc GR . . . .
H28C H 0.339798 0.105031 0.366417 0.092 Uiso 1 1 calc GR . . . .
C32 C 0.8457(10) 0.2622(9) 0.4171(8) 0.063(3) Uani 1 1 d . . . . .
H32A H 0.865343 0.240862 0.358206 0.094 Uiso 1 1 calc GR . . . .
H32B H 0.834305 0.208487 0.450814 0.094 Uiso 1 1 calc GR . . . .
H32C H 0.912816 0.333703 0.463545 0.094 Uiso 1 1 calc GR . . . .
C18 C 0.4220(11) 0.9150(9) 0.2156(9) 0.068(3) Uani 1 1 d . . . . .
H18A H 0.347378 0.894187 0.160601 0.102 Uiso 1 1 calc GR . . . .
H18B H 0.467436 0.994210 0.248554 0.102 Uiso 1 1 calc GR . . . .
H18C H 0.400152 0.880256 0.264398 0.102 Uiso 1 1 calc GR . . . .
C22 C 0.8430(9) 1.0155(8) 0.2190(8) 0.064(3) Uani 1 1 d . . . . .
H22A H 0.886721 0.986128 0.257074 0.096 Uiso 1 1 calc GR . . . .
H22B H 0.855010 1.082448 0.264235 0.096 Uiso 1 1 calc GR . . . .
H22C H 0.874882 1.031444 0.166128 0.096 Uiso 1 1 calc GR . . . .
C17 C 1.0921(10) 0.8838(9) 0.2266(9) 0.078(3) Uani 1 1 d . . . . .
H17A H 1.122394 0.838697 0.195622 0.117 Uiso 1 1 calc GR . . . .
H17B H 1.157105 0.940799 0.288714 0.117 Uiso 1 1 calc GR . . . .
H17C H 1.067260 0.917205 0.180195 0.117 Uiso 1 1 calc GR . . . .
C13 C 0.8866(13) 0.8451(10) 0.4798(8) 0.092(4) Uani 1 1 d . . . . .
H13A H 0.832303 0.875749 0.482119 0.137 Uiso 1 1 calc GR . . . .
H13B H 0.971190 0.901380 0.521055 0.137 Uiso 1 1 calc GR . . . .
H13C H 0.862582 0.784722 0.505680 0.137 Uiso 1 1 calc GR . . . .

loop_
_atom_site_aniso_label
_atom_site_aniso_U_11
_atom_site_aniso_U_22
_atom_site_aniso_U_33
_atom_site_aniso_U_23
_atom_site_aniso_U_13
_atom_site_aniso_U_12
Ho1 0.0351(2) 0.0405(2) 0.0375(2) 0.01226(19) 0.01277(18) 0.0174(2)
Ho3 0.0362(2) 0.0431(3) 0.0398(2) 0.0150(2) 0.01556(19) 0.0201(2)
Ho4 0.0381(2) 0.0385(2) 0.0391(2) 0.01205(19) 0.01404(19) 0.0183(2)
Ho2 0.0409(3) 0.0439(3) 0.0403(2) 0.0158(2) 0.0164(2) 0.0226(2)
O15 0.032(3) 0.043(3) 0.034(3) 0.011(3) 0.014(3) 0.017(3)
O16 0.038(4) 0.038(3) 0.035(3) 0.011(3) 0.012(3) 0.016(3)
O14 0.038(3) 0.045(4) 0.040(3) 0.018(3) 0.016(3) 0.021(3)
O8 0.036(4) 0.046(4) 0.049(4) 0.018(3) 0.016(3) 0.018(3)
O13 0.040(4) 0.040(4) 0.045(3) 0.015(3) 0.013(3) 0.022(3)
O12 0.043(4) 0.052(4) 0.041(3) 0.018(3) 0.013(3) 0.024(3)
O5 0.041(4) 0.055(4) 0.042(4) 0.013(3) 0.010(3) 0.017(4)
O10 0.044(4) 0.049(4) 0.048(4) 0.019(3) 0.014(3) 0.020(3)
O9 0.045(4) 0.044(4) 0.040(3) 0.015(3) 0.017(3) 0.018(3)
O4 0.046(4) 0.046(4) 0.044(4) 0.007(3) 0.015(3) 0.019(3)
O1 0.038(4) 0.039(3) 0.038(3) 0.007(3) 0.016(3) 0.017(3)
O2 0.047(4) 0.047(4) 0.037(3) 0.011(3) 0.017(3) 0.023(3)
O7 0.047(4) 0.040(4) 0.050(4) 0.010(3) 0.015(3) 0.016(3)
O6 0.048(4) 0.043(4) 0.050(4) 0.010(3) 0.021(3) 0.021(3)
N1 0.051(5) 0.048(5) 0.043(4) 0.022(4) 0.023(4) 0.028(4)
O11 0.056(4) 0.062(4) 0.047(4) 0.023(3) 0.019(3) 0.039(4)
N3 0.049(5) 0.055(5) 0.036(4) 0.018(4) 0.017(4) 0.024(4)
C24 0.038(5) 0.062(6) 0.051(5) 0.034(5) 0.019(4) 0.026(5)
N2 0.043(5) 0.056(5) 0.040(4) 0.015(4) 0.015(4) 0.027(4)
C10 0.061(7) 0.053(6) 0.040(5) 0.016(5) 0.018(5) 0.029(6)
O3 0.041(4) 0.050(4) 0.036(3) 0.010(3) 0.015(3) 0.022(3)
C3 0.043(6) 0.057(6) 0.057(6) 0.026(5) 0.021(5) 0.028(5)
C7 0.049(6) 0.047(6) 0.038(5) 0.015(4) 0.013(4) 0.025(5)
C5 0.051(6) 0.045(5) 0.036(5) 0.016(4) 0.018(4) 0.023(5)
C25 0.040(5) 0.044(5) 0.053(5) 0.018(5) 0.015(5) 0.018(5)
C6 0.056(7) 0.052(6) 0.046(5) 0.017(5) 0.026(5) 0.028(5)
C8 0.043(5) 0.047(6) 0.040(5) 0.013(4) 0.015(4) 0.021(5)
C15 0.052(7) 0.049(6) 0.070(7) 0.019(6) 0.017(6) 0.016(5)
C35 0.049(6) 0.047(6) 0.056(6) 0.017(5) 0.017(5) 0.025(5)
C26 0.048(6) 0.045(6) 0.043(5) 0.016(4) 0.025(5) 0.021(5)
C21 0.045(6) 0.050(6) 0.041(5) 0.011(5) 0.013(5) 0.019(5)
C19 0.057(7) 0.040(6) 0.050(6) 0.016(5) 0.022(5) 0.021(5)
C4 0.047(6) 0.059(6) 0.053(5) 0.022(5) 0.025(5) 0.033(5)
C36 0.042(5) 0.081(7) 0.052(5) 0.022(5) 0.023(5) 0.034(5)
C27 0.045(6) 0.044(6) 0.055(6) 0.015(5) 0.014(5) 0.015(5)
C12 0.053(6) 0.065(7) 0.040(5) 0.019(5) 0.017(5) 0.032(6)
C2 0.042(5) 0.054(6) 0.054(5) 0.033(5) 0.023(5) 0.029(5)
C33 0.038(5) 0.064(6) 0.044(5) 0.020(4) 0.009(4) 0.021(4)
C1 0.036(5) 0.052(5) 0.051(5) 0.018(4) 0.004(4) 0.016(4)
C9 0.068(7) 0.051(6) 0.044(5) 0.016(5) 0.026(5) 0.035(6)
C11 0.053(7) 0.063(7) 0.049(6) 0.018(5) 0.019(5) 0.022(6)
C14 0.066(8) 0.044(6) 0.050(6) 0.011(5) 0.011(6) 0.015(6)
C29 0.072(7) 0.077(8) 0.041(5) 0.021(5) 0.022(5) 0.059(7)
C31 0.072(7) 0.041(5) 0.044(5) 0.017(5) 0.022(5) 0.033(5)
C16 0.038(6) 0.058(7) 0.059(6) 0.023(6) 0.010(5) 0.016(5)
C30 0.059(7) 0.045(6) 0.036(5) 0.006(4) 0.005(5) 0.026(5)
C20 0.052(7) 0.048(6) 0.069(7) 0.013(5) 0.025(6) 0.022(5)
C34 0.056(7) 0.057(7) 0.079(8) 0.023(6) 0.027(6) 0.022(6)
C23 0.035(5) 0.065(6) 0.084(7) 0.033(5) 0.020(5) 0.023(5)
C28 0.074(8) 0.056(7) 0.067(7) 0.033(6) 0.039(6) 0.032(6)
C32 0.057(7) 0.062(7) 0.060(6) 0.016(6) 0.010(6) 0.030(6)
C18 0.072(8) 0.046(6) 0.092(8) 0.011(6) 0.041(7) 0.033(6)
C22 0.046(7) 0.049(6) 0.080(8) 0.007(6) 0.015(6) 0.020(6)
C17 0.052(7) 0.063(8) 0.091(9) 0.020(7) 0.031(7) 0.005(6)
C13 0.093(11) 0.069(9) 0.061(7) 0.003(7) 0.021(7) 0.008(8)

loop_
_atom_type_symbol
_atom_type_description
_atom_type_scat_dispersion_real
_atom_type_scat_dispersion_imag
_atom_type_scat_source
C C 0.0033 0.0016 'International Tables Vol C Tables 4.2.6.8 and 6.1.1.4'
H H 0.0000 0.0000 'International Tables Vol C Tables 4.2.6.8 and 6.1.1.4'
Ho Ho -0.2175 4.6783 'International Tables Vol C Tables 4.2.6.8 and 6.1.1.4'
N N 0.0061 0.0033 'International Tables Vol C Tables 4.2.6.8 and 6.1.1.4'
O O 0.0106 0.0060 'International Tables Vol C Tables 4.2.6.8 and 6.1.1.4'

loop_
_geom_angle_atom_site_label_1
_geom_angle_atom_site_label_2
_geom_angle_atom_site_label_3
_geom_angle
_geom_angle_site_symmetry_1
_geom_angle_site_symmetry_3
_geom_angle_publ_flag
Ho3 Ho1 Ho4 63.774(12) . . ?
Ho3 Ho1 Ho4 60.911(12) . 2_665 ?
Ho4 Ho1 Ho4 89.466(14) 2_665 . ?
Ho2 Ho1 Ho3 60.713(11) . . ?
Ho2 Ho1 Ho4 59.181(12) . 2_665 ?
Ho2 Ho1 Ho4 124.199(15) . . ?
O15 Ho1 Ho3 34.44(14) . . ?
O15 Ho1 Ho4 89.30(14) . . ?
O15 Ho1 Ho4 33.48(13) . 2_665 ?
O15 Ho1 Ho2 38.67(13) . . ?
O15 Ho1 O16 109.35(19) . 2_665 ?
O15 Ho1 O14 73.30(19) . . ?
O15 Ho1 O12 74.8(2) . . ?
O15 Ho1 O5 163.1(2) . . ?
O15 Ho1 O4 114.9(2) . . ?
O15 Ho1 O1 72.99(19) . 2_665 ?
O16 Ho1 Ho3 96.32(14) 2_665 . ?
O16 Ho1 Ho4 37.24(13) 2_665 . ?
O16 Ho1 Ho4 90.07(14) 2_665 2_665 ?
O16 Ho1 Ho2 147.38(14) 2_665 . ?
O16 Ho1 O14 74.53(17) 2_665 . ?
O16 Ho1 O1 71.90(18) 2_665 2_665 ?
O14 Ho1 Ho3 39.12(13) . . ?
O14 Ho1 Ho4 37.45(11) . . ?
O14 Ho1 Ho4 93.41(14) . 2_665 ?
O14 Ho1 Ho2 95.21(12) . . ?
O14 Ho1 O1 119.9(2) . 2_665 ?
O12 Ho1 Ho3 98.07(15) . . ?
O12 Ho1 Ho4 82.10(16) . 2_665 ?
O12 Ho1 Ho4 161.79(15) . . ?
O12 Ho1 Ho2 38.02(15) . . ?
O12 Ho1 O16 157.61(19) . 2_665 ?
O12 Ho1 O14 126.65(18) . . ?
O12 Ho1 O5 94.0(2) . . ?
O12 Ho1 O4 81.1(2) . . ?
O12 Ho1 O1 89.08(19) . 2_665 ?
O5 Ho1 Ho3 162.45(16) . . ?
O5 Ho1 Ho4 133.92(16) . 2_665 ?
O5 Ho1 Ho4 103.42(15) . . ?
O5 Ho1 Ho2 131.97(14) . . ?
O5 Ho1 O16 76.4(2) . 2_665 ?
O5 Ho1 O14 123.5(2) . . ?
O5 Ho1 O1 94.6(2) . 2_665 ?
O4 Ho1 Ho3 94.55(16) . . ?
O4 Ho1 Ho4 147.72(15) . 2_665 ?
O4 Ho1 Ho4 98.22(15) . . ?
O4 Ho1 Ho2 91.33(14) . . ?
O4 Ho1 O16 114.8(2) . 2_665 ?
O4 Ho1 O14 75.2(2) . . ?
O4 Ho1 O5 74.7(2) . . ?
O4 Ho1 O1 164.8(2) . 2_665 ?
O1 Ho1 Ho3 98.25(14) 2_665 . ?
O1 Ho1 Ho4 39.70(13) 2_665 2_665 ?
O1 Ho1 Ho4 94.71(13) 2_665 . ?
O1 Ho1 Ho2 87.89(12) 2_665 . ?
Ho1 Ho3 Ho4 59.684(12) . 2_665 ?
Ho2 Ho3 Ho1 58.514(12) . . ?
Ho2 Ho3 Ho4 58.077(11) . 2_665 ?
O15 Ho3 Ho1 33.48(14) . . ?
O15 Ho3 Ho4 33.03(14) . 2_665 ?
O15 Ho3 Ho2 37.30(12) . . ?
O15 Ho3 O16 71.22(19) . . ?
O15 Ho3 O14 72.71(19) . . ?
O15 Ho3 O8 140.4(2) . . ?
O15 Ho3 O9 70.48(19) . . ?
O15 Ho3 O1 107.61(16) . . ?
O15 Ho3 O2 150.94(18) . . ?
O15 Ho3 N1 121.1(2) . . ?
O15 Ho3 O3 68.96(18) . . ?
O16 Ho3 Ho1 91.13(13) . . ?
O16 Ho3 Ho4 38.52(13) . 2_665 ?
O16 Ho3 Ho2 92.51(13) . . ?
O16 Ho3 O9 72.53(17) . . ?
O16 Ho3 O1 66.14(17) . . ?
O16 Ho3 O2 114.83(18) . . ?
O16 Ho3 N1 167.5(2) . . ?
O16 Ho3 O3 130.31(19) . . ?
O14 Ho3 Ho1 39.49(13) . . ?
O14 Ho3 Ho4 92.59(13) . 2_665 ?
O14 Ho3 Ho2 93.47(13) . . ?
O14 Ho3 O16 108.87(18) . . ?
O14 Ho3 O9 140.30(19) . . ?
O14 Ho3 O1 69.78(18) . . ?
O14 Ho3 O2 78.64(18) . . ?
O14 Ho3 N1 78.8(2) . . ?
O14 Ho3 O3 86.31(19) . . ?
O8 Ho3 Ho1 173.70(15) . . ?
O8 Ho3 Ho4 114.25(15) . 2_665 ?
O8 Ho3 Ho2 117.54(14) . . ?
O8 Ho3 O16 84.0(2) . . ?
O8 Ho3 O14 146.31(19) . . ?
O8 Ho3 O9 72.8(2) . . ?
O8 Ho3 O1 88.89(18) . . ?
O8 Ho3 O2 67.76(19) . . ?
O8 Ho3 N1 84.3(2) . . ?
O8 Ho3 O3 109.36(19) . . ?
O9 Ho3 Ho1 101.92(14) . . ?
O9 Ho3 Ho4 63.28(12) . 2_665 ?
O9 Ho3 Ho2 47.41(14) . . ?
O9 Ho3 O1 136.24(18) . . ?
O9 Ho3 O2 138.42(18) . . ?
O9 Ho3 N1 108.21(18) . . ?
O1 Ho3 Ho1 92.83(12) . . ?
O1 Ho3 Ho4 91.02(11) . 2_665 ?
O1 Ho3 Ho2 144.86(11) . . ?
O2 Ho3 Ho1 118.13(13) . . ?
O2 Ho3 Ho4 147.34(11) . 2_665 ?
O2 Ho3 Ho2 152.66(12) . . ?
O2 Ho3 O1 56.38(15) . . ?
O2 Ho3 N1 55.99(19) . . ?
N1 Ho3 Ho1 100.79(16) . . ?
N1 Ho3 Ho4 153.33(16) . 2_665 ?
N1 Ho3 Ho2 96.93(15) . . ?
N1 Ho3 O1 109.07(18) . . ?
O3 Ho3 Ho1 70.87(13) . . ?
O3 Ho3 Ho4 96.00(13) . 2_665 ?
O3 Ho3 Ho2 38.34(13) . . ?
O3 Ho3 O9 67.0(2) . . ?
O3 Ho3 O1 155.39(19) . . ?
O3 Ho3 O2 114.49(18) . . ?
O3 Ho3 N1 58.6(2) . . ?
Ho1 Ho4 Ho1 90.534(14) 2_665 . ?
Ho1 Ho4 Ho3 59.407(12) 2_665 2_665 ?
Ho1 Ho4 Ho3 63.611(12) 2_665 . ?
Ho1 Ho4 Ho3 56.780(11) . . ?
Ho3 Ho4 Ho1 64.779(11) 2_665 . ?
Ho3 Ho4 Ho3 93.536(13) 2_665 . ?
Ho2 Ho4 Ho1 59.101(12) 2_665 2_665 ?
Ho2 Ho4 Ho1 124.831(14) 2_665 . ?
Ho2 Ho4 Ho3 122.627(15) 2_665 . ?
Ho2 Ho4 Ho3 60.155(11) 2_665 2_665 ?
O15 Ho4 Ho1 32.97(13) 2_665 2_665 ?
O15 Ho4 Ho1 90.20(14) 2_665 . ?
O15 Ho4 Ho3 90.49(13) 2_665 . ?
O15 Ho4 Ho3 33.45(14) 2_665 2_665 ?
O15 Ho4 Ho2 38.82(13) 2_665 2_665 ?
O15 Ho4 O16 71.68(19) 2_665 2_665 ?
O15 Ho4 O14 112.83(19) 2_665 . ?
O15 Ho4 O13 76.29(19) 2_665 . ?
O15 Ho4 O1 72.69(18) 2_665 . ?
O15 Ho4 O7 130.3(2) 2_665 . ?
O15 Ho4 O6 148.6(2) 2_665 . ?
O16 Ho4 Ho1 36.57(12) 2_665 . ?
O16 Ho4 Ho1 90.92(14) 2_665 2_665 ?
O16 Ho4 Ho3 89.09(12) 2_665 . ?
O16 Ho4 Ho3 38.57(13) 2_665 2_665 ?
O16 Ho4 Ho2 94.53(12) 2_665 2_665 ?
O16 Ho4 O1 117.57(18) 2_665 . ?
O14 Ho4 Ho1 37.48(13) . . ?
O14 Ho4 Ho1 94.26(14) . 2_665 ?
O14 Ho4 Ho3 33.76(14) . . ?
O14 Ho4 Ho3 98.45(13) . 2_665 ?
O14 Ho4 Ho2 151.29(14) . 2_665 ?
O14 Ho4 O16 73.89(17) . 2_665 ?
O14 Ho4 O1 75.16(19) . . ?
O13 Ho4 Ho1 89.05(15) . 2_665 ?
O13 Ho4 Ho1 155.33(14) . . ?
O13 Ho4 Ho3 142.05(15) . . ?
O13 Ho4 Ho3 94.14(14) . 2_665 ?
O13 Ho4 Ho2 37.62(14) . 2_665 ?
O13 Ho4 O16 118.77(18) . 2_665 ?
O13 Ho4 O14 166.92(18) . . ?
O13 Ho4 O1 99.8(2) . . ?
O13 Ho4 O7 92.2(2) . . ?
O13 Ho4 O6 85.4(2) . . ?
O1 Ho4 Ho1 95.56(13) . . ?
O1 Ho4 Ho1 39.91(12) . 2_665 ?
O1 Ho4 Ho3 42.31(13) . . ?
O1 Ho4 Ho3 96.99(12) . 2_665 ?
O1 Ho4 Ho2 87.98(12) . 2_665 ?
O7 Ho4 Ho1 80.82(15) . . ?
O7 Ho4 Ho1 161.76(15) . 2_665 ?
O7 Ho4 Ho3 122.18(14) . . ?
O7 Ho4 Ho3 102.35(15) . 2_665 ?
O7 Ho4 Ho2 113.34(14) . 2_665 ?
O7 Ho4 O16 72.6(2) . 2_665 ?
O7 Ho4 O14 88.6(2) . . ?
O7 Ho4 O1 156.40(19) . . ?
O7 Ho4 O6 74.8(2) . . ?
O6 Ho4 Ho1 115.02(15) . . ?
O6 Ho4 Ho1 123.43(16) . 2_665 ?
O6 Ho4 Ho3 177.08(16) . 2_665 ?
O6 Ho4 Ho3 88.61(14) . . ?
O6 Ho4 Ho2 120.15(15) . 2_665 ?
O6 Ho4 O16 139.6(2) . 2_665 ?
O6 Ho4 O14 82.25(19) . . ?
O6 Ho4 O1 85.9(2) . . ?
Ho1 Ho2 Ho3 60.773(12) . . ?
Ho1 Ho2 Ho4 61.719(11) . 2_665 ?
Ho4 Ho2 Ho3 61.769(11) 2_665 . ?
O15 Ho2 Ho1 35.98(14) . . ?
O15 Ho2 Ho3 35.74(12) . . ?
O15 Ho2 Ho4 36.69(13) . 2_665 ?
O15 Ho2 O10 137.7(2) . . ?
O15 Ho2 O9 64.95(17) . . ?
O15 Ho2 O11 144.88(18) . . ?
O15 Ho2 N3 120.3(2) . . ?
O15 Ho2 O3 68.70(18) . . ?
O13 Ho2 Ho1 91.32(13) 2_665 . ?
O13 Ho2 Ho3 95.55(14) 2_665 . ?
O13 Ho2 Ho4 37.47(13) 2_665 2_665 ?
O13 Ho2 O15 74.02(18) 2_665 . ?
O13 Ho2 O12 94.9(2) 2_665 . ?
O13 Ho2 O10 99.1(2) 2_665 . ?
O13 Ho2 O9 77.71(19) 2_665 . ?
O13 Ho2 O11 85.1(2) 2_665 . ?
O13 Ho2 N3 162.2(2) 2_665 . ?
O13 Ho2 O3 134.7(2) 2_665 . ?
O12 Ho2 Ho1 37.93(14) . . ?
O12 Ho2 Ho3 98.04(14) . . ?
O12 Ho2 Ho4 84.19(14) . 2_665 ?
O12 Ho2 O15 72.07(19) . . ?
O12 Ho2 O10 149.7(2) . . ?
O12 Ho2 O9 136.81(17) . . ?
O12 Ho2 O11 82.2(2) . . ?
O12 Ho2 N3 81.0(2) . . ?
O12 Ho2 O3 97.2(2) . . ?
O10 Ho2 Ho1 164.94(15) . . ?
O10 Ho2 Ho3 107.10(15) . . ?
O10 Ho2 Ho4 122.45(16) . 2_665 ?
O10 Ho2 O9 72.80(18) . . ?
O10 Ho2 N3 77.5(2) . . ?
O9 Ho2 Ho1 99.16(11) . . ?
O9 Ho2 Ho3 42.07(12) . . ?
O9 Ho2 Ho4 64.03(11) . 2_665 ?
O11 Ho2 Ho1 119.54(15) . . ?
O11 Ho2 Ho3 179.30(14) . . ?
O11 Ho2 Ho4 118.93(14) . 2_665 ?
O11 Ho2 O10 72.5(2) . . ?
O11 Ho2 O9 137.9(2) . . ?
O11 Ho2 N3 77.2(2) . . ?
O11 Ho2 O3 139.7(2) . . ?
N3 Ho2 Ho1 95.73(15) . . ?
N3 Ho2 Ho3 102.17(16) . . ?
N3 Ho2 Ho4 156.33(15) . 2_665 ?
N3 Ho2 O9 117.0(2) . . ?
O3 Ho2 Ho1 73.13(13) . . ?
O3 Ho2 Ho3 39.58(14) . . ?
O3 Ho2 Ho4 100.90(13) . 2_665 ?
O3 Ho2 O10 91.8(2) . . ?
O3 Ho2 O9 63.9(2) . . ?
O3 Ho2 N3 63.1(2) . . ?
Ho1 O15 Ho3 112.1(2) . . ?
Ho1 O15 Ho4 113.6(2) . 2_665 ?
Ho1 O15 Ho2 105.3(2) . . ?
Ho3 O15 Ho2 106.96(19) . . ?
Ho4 O15 Ho3 113.5(2) 2_665 . ?
Ho4 O15 Ho2 104.5(2) 2_665 . ?
Ho1 O16 Ho3 116.5(2) 2_665 . ?
Ho1 O16 Ho4 106.18(19) 2_665 2_665 ?
Ho4 O16 Ho3 102.9(2) 2_665 . ?
Ho3 O14 Ho1 101.4(2) . . ?
Ho3 O14 Ho4 112.2(2) . . ?
Ho4 O14 Ho1 105.06(19) . . ?
C24 O8 Ho3 135.6(6) . . ?
Ho4 O13 Ho2 104.9(2) . 2_665 ?
C35 O13 Ho4 127.1(5) . . ?
C35 O13 Ho2 127.8(5) . 2_665 ?
Ho1 O12 Ho2 104.0(2) . . ?
C33 O12 Ho1 123.1(5) . . ?
C33 O12 Ho2 129.3(5) . . ?
C16 O5 Ho1 134.2(6) . . ?
C29 O10 Ho2 138.0(6) . . ?
Ho3 O9 Ho2 90.53(19) . . ?
C26 O9 Ho3 130.8(6) . . ?
C26 O9 Ho2 138.2(5) . . ?
C14 O4 Ho1 134.2(6) . . ?
Ho1 O1 Ho3 103.87(19) 2_665 . ?
Ho4 O1 Ho1 100.39(18) . 2_665 ?
Ho4 O1 Ho3 101.1(2) . . ?
C1 O1 Ho1 110.2(5) . 2_665 ?
C1 O1 Ho3 119.9(4) . . ?
C1 O1 Ho4 118.8(5) . . ?
C5 O2 Ho3 125.1(5) . . ?
C2 O2 Ho3 123.9(5) . . ?
C2 O2 C5 106.8(6) . . ?
C21 O7 Ho4 135.2(6) . . ?
C19 O6 Ho4 134.7(6) . . ?
N2 N1 Ho3 120.0(5) . . ?
C6 N1 Ho3 126.3(6) . . ?
C6 N1 N2 113.5(7) . . ?
C31 O11 Ho2 138.6(6) . . ?
C8 N3 Ho2 115.8(6) . . ?
C12 N3 Ho2 128.0(6) . . ?
C12 N3 C8 116.1(8) . . ?
O8 C24 C25 124.6(8) . . ?
O8 C24 C23 117.2(8) . . ?
C25 C24 C23 118.1(9) . . ?
C7 N2 N1 109.0(7) . . ?
C9 C10 H10 120.3 . . ?
C11 C10 H10 120.3 . . ?
C11 C10 C9 119.3(9) . . ?
Ho2 O3 Ho3 102.1(2) . . ?
C7 O3 Ho3 128.1(5) . . ?
C7 O3 Ho2 129.1(5) . . ?
C4 C3 H3 126.5 . . ?
C2 C3 H3 126.5 . . ?
C2 C3 C4 107.1(8) . . ?
N2 C7 C8 118.7(8) . . ?
O3 C7 N2 123.5(8) . . ?
O3 C7 C8 117.8(8) . . ?
O2 C5 C6 111.2(7) . . ?
C4 C5 O2 110.7(7) . . ?
C4 C5 C6 138.1(8) . . ?
C24 C25 H25 116.5 . . ?
C24 C25 C26 127.0(9) . . ?
C26 C25 H25 116.5 . . ?
N1 C6 C5 117.0(8) . . ?
N1 C6 H6 121.5 . . ?
C5 C6 H6 121.5 . . ?
N3 C8 C7 114.1(8) . . ?
N3 C8 C9 124.0(8) . . ?
C9 C8 C7 121.9(8) . . ?
C14 C15 H15 117.8 . . ?
C14 C15 C16 124.4(10) . . ?
C16 C15 H15 117.8 . . ?
O13 C35 H35A 109.6 . . ?
O13 C35 H35B 109.6 . . ?
O13 C35 C36 110.1(8) . . ?
H35A C35 H35B 108.2 . . ?
C36 C35 H35A 109.6 . . ?
C36 C35 H35B 109.6 . . ?
O9 C26 C25 122.5(8) . . ?
O9 C26 C27 117.4(8) . . ?
C25 C26 C27 120.1(9) . . ?
O7 C21 C20 122.6(9) . . ?
O7 C21 C22 116.4(8) . . ?
C20 C21 C22 121.0(9) . . ?
O6 C19 C20 125.2(9) . . ?
O6 C19 C18 116.4(9) . . ?
C20 C19 C18 118.4(9) . . ?
C3 C4 H4 127.0 . . ?
C5 C4 C3 106.0(8) . . ?
C5 C4 H4 127.0 . . ?
C35 C36 H36A 109.5 . . ?
C35 C36 H36B 109.5 . . ?
C35 C36 H36C 109.5 . . ?
H36A C36 H36B 109.5 . . ?
H36A C36 H36C 109.5 . . ?
H36B C36 H36C 109.5 . . ?
C26 C27 H27A 109.5 . . ?
C26 C27 H27B 109.5 . . ?
C26 C27 H27C 109.5 . . ?
H27A C27 H27B 109.5 . . ?
H27A C27 H27C 109.5 . . ?
H27B C27 H27C 109.5 . . ?
N3 C12 H12 118.1 . . ?
N3 C12 C11 123.7(9) . . ?
C11 C12 H12 118.1 . . ?
O2 C2 C1 112.9(7) . . ?
C3 C2 O2 109.4(8) . . ?
C3 C2 C1 137.6(8) . . ?
O12 C33 H33A 108.7 . . ?
O12 C33 H33B 108.7 . . ?
O12 C33 C34 114.4(9) . . ?
H33A C33 H33B 107.6 . . ?
C34 C33 H33A 108.7 . . ?
C34 C33 H33B 108.7 . . ?
O1 C1 C2 112.0(7) . . ?
O1 C1 H1A 109.2 . . ?
O1 C1 H1B 109.2 . . ?
C2 C1 H1A 109.2 . . ?
C2 C1 H1B 109.2 . . ?
H1A C1 H1B 107.9 . . ?
C10 C9 H9 120.9 . . ?
C8 C9 C10 118.2(9) . . ?
C8 C9 H9 120.9 . . ?
C10 C11 C12 118.6(10) . . ?
C10 C11 H11 120.7 . . ?
C12 C11 H11 120.7 . . ?
O4 C14 C15 125.5(10) . . ?
O4 C14 C13 114.6(10) . . ?
C15 C14 C13 119.9(11) . . ?
O10 C29 C30 122.0(9) . . ?
O10 C29 C28 117.9(9) . . ?
C30 C29 C28 120.0(8) . . ?
O11 C31 C30 122.4(9) . . ?
O11 C31 C32 116.5(9) . . ?
C30 C31 C32 121.0(8) . . ?
O5 C16 C15 125.3(9) . . ?
O5 C16 C17 116.3(9) . . ?
C15 C16 C17 118.3(10) . . ?
C29 C30 H30A 105.7 . . ?
C29 C30 H30B 105.7 . . ?
C31 C30 C29 126.3(8) . . ?
C31 C30 H30A 105.7 . . ?
C31 C30 H30B 105.7 . . ?
H30A C30 H30B 106.2 . . ?
C21 C20 H20 117.0 . . ?
C19 C20 C21 125.9(10) . . ?
C19 C20 H20 117.0 . . ?
C33 C34 H34A 109.5 . . ?
C33 C34 H34B 109.5 . . ?
C33 C34 H34C 109.5 . . ?
H34A C34 H34B 109.5 . . ?
H34A C34 H34C 109.5 . . ?
H34B C34 H34C 109.5 . . ?
C24 C23 H23A 109.5 . . ?
C24 C23 H23B 109.5 . . ?
C24 C23 H23C 109.5 . . ?
H23A C23 H23B 109.5 . . ?
H23A C23 H23C 109.5 . . ?
H23B C23 H23C 109.5 . . ?
C29 C28 H28A 109.5 . . ?
C29 C28 H28B 109.5 . . ?
C29 C28 H28C 109.5 . . ?
H28A C28 H28B 109.5 . . ?
H28A C28 H28C 109.5 . . ?
H28B C28 H28C 109.5 . . ?
C31 C32 H32A 109.5 . . ?
C31 C32 H32B 109.5 . . ?
C31 C32 H32C 109.5 . . ?
H32A C32 H32B 109.5 . . ?
H32A C32 H32C 109.5 . . ?
H32B C32 H32C 109.5 . . ?
C19 C18 H18A 109.5 . . ?
C19 C18 H18B 109.5 . . ?
C19 C18 H18C 109.5 . . ?
H18A C18 H18B 109.5 . . ?
H18A C18 H18C 109.5 . . ?
H18B C18 H18C 109.5 . . ?
C21 C22 H22A 109.5 . . ?
C21 C22 H22B 109.5 . . ?
C21 C22 H22C 109.5 . . ?
H22A C22 H22B 109.5 . . ?
H22A C22 H22C 109.5 . . ?
H22B C22 H22C 109.5 . . ?
C16 C17 H17A 109.5 . . ?
C16 C17 H17B 109.5 . . ?
C16 C17 H17C 109.5 . . ?
H17A C17 H17B 109.5 . . ?
H17A C17 H17C 109.5 . . ?
H17B C17 H17C 109.5 . . ?
C14 C13 H13A 109.5 . . ?
C14 C13 H13B 109.5 . . ?
C14 C13 H13C 109.5 . . ?
H13A C13 H13B 109.5 . . ?
H13A C13 H13C 109.5 . . ?
H13B C13 H13C 109.5 . . ?

loop_
_geom_bond_atom_site_label_1
_geom_bond_atom_site_label_2
_geom_bond_distance
_geom_bond_site_symmetry_2
_geom_bond_publ_flag
Ho1 Ho3 3.6650(6) . ?
Ho1 Ho4 3.7727(6) . ?
Ho1 Ho4 3.6755(7) 2_665 ?
Ho1 Ho2 3.5813(6) . ?
Ho1 O15 2.182(6) . ?
Ho1 O16 2.341(5) 2_665 ?
Ho1 O14 2.377(5) . ?
Ho1 O12 2.269(5) . ?
Ho1 O5 2.330(6) . ?
Ho1 O4 2.306(6) . ?
Ho1 O1 2.397(5) 2_665 ?
Ho3 Ho4 3.7207(6) 2_665 ?
Ho3 Ho2 3.6629(6) . ?
Ho3 O15 2.237(5) . ?
Ho3 O16 2.380(5) . ?
Ho3 O14 2.359(6) . ?
Ho3 O8 2.295(6) . ?
Ho3 O9 2.454(6) . ?
Ho3 O1 2.696(5) . ?
Ho3 O2 2.693(6) . ?
Ho3 N1 2.695(7) . ?
Ho3 O3 2.387(6) . ?
Ho4 Ho2 3.5843(6) 2_665 ?
Ho4 O15 2.212(5) 2_665 ?
Ho4 O16 2.377(5) 2_665 ?
Ho4 O14 2.376(5) . ?
Ho4 O13 2.257(5) . ?
Ho4 O1 2.387(6) . ?
Ho4 O7 2.303(6) . ?
Ho4 O6 2.309(6) . ?
Ho2 O15 2.321(5) . ?
Ho2 O13 2.264(6) 2_665 ?
Ho2 O12 2.274(6) . ?
Ho2 O10 2.339(5) . ?
Ho2 O9 2.697(6) . ?
Ho2 O11 2.322(6) . ?
Ho2 N3 2.667(7) . ?
Ho2 O3 2.323(6) . ?
O8 C24 1.276(11) . ?
O13 C35 1.417(10) . ?
O12 C33 1.413(10) . ?
O5 C16 1.248(12) . ?
O10 C29 1.275(10) . ?
O9 C26 1.288(10) . ?
O4 C14 1.252(12) . ?
O1 C1 1.435(10) . ?
O2 C5 1.379(9) . ?
O2 C2 1.378(10) . ?
O7 C21 1.276(10) . ?
O6 C19 1.251(11) . ?
N1 N2 1.386(10) . ?
N1 C6 1.294(11) . ?
O11 C31 1.271(9) . ?
N3 C8 1.360(11) . ?
N3 C12 1.332(11) . ?
C24 C25 1.390(12) . ?
C24 C23 1.499(12) . ?
N2 C7 1.324(11) . ?
C10 H10 0.9500 . ?
C10 C9 1.382(13) . ?
C10 C11 1.371(13) . ?
O3 C7 1.296(10) . ?
C3 H3 0.9500 . ?
C3 C4 1.454(12) . ?
C3 C2 1.340(11) . ?
C7 C8 1.465(12) . ?
C5 C6 1.435(12) . ?
C5 C4 1.328(12) . ?
C25 H25 0.9500 . ?
C25 C26 1.402(12) . ?
C6 H6 0.9500 . ?
C8 C9 1.377(12) . ?
C15 H15 0.9500 . ?
C15 C14 1.393(14) . ?
C15 C16 1.396(14) . ?
C35 H35A 0.9900 . ?
C35 H35B 0.9900 . ?
C35 C36 1.520(12) . ?
C26 C27 1.496(12) . ?
C21 C20 1.411(12) . ?
C21 C22 1.481(14) . ?
C19 C20 1.393(14) . ?
C19 C18 1.504(13) . ?
C4 H4 0.9500 . ?
C36 H36A 0.9800 . ?
C36 H36B 0.9800 . ?
C36 H36C 0.9800 . ?
C27 H27A 0.9800 . ?
C27 H27B 0.9800 . ?
C27 H27C 0.9800 . ?
C12 H12 0.9500 . ?
C12 C11 1.392(13) . ?
C2 C1 1.462(12) . ?
C33 H33A 0.9900 . ?
C33 H33B 0.9900 . ?
C33 C34 1.474(13) . ?
C1 H1A 0.9900 . ?
C1 H1B 0.9900 . ?
C9 H9 0.9500 . ?
C11 H11 0.9500 . ?
C14 C13 1.527(14) . ?
C29 C30 1.419(13) . ?
C29 C28 1.498(13) . ?
C31 C30 1.400(13) . ?
C31 C32 1.494(13) . ?
C16 C17 1.518(13) . ?
C30 H30A 0.9900 . ?
C30 H30B 0.9900 . ?
C20 H20 0.9500 . ?
C34 H34A 0.9800 . ?
C34 H34B 0.9800 . ?
C34 H34C 0.9800 . ?
C23 H23A 0.9800 . ?
C23 H23B 0.9800 . ?
C23 H23C 0.9800 . ?
C28 H28A 0.9800 . ?
C28 H28B 0.9800 . ?
C28 H28C 0.9800 . ?
C32 H32A 0.9800 . ?
C32 H32B 0.9800 . ?
C32 H32C 0.9800 . ?
C18 H18A 0.9800 . ?
C18 H18B 0.9800 . ?
C18 H18C 0.9800 . ?
C22 H22A 0.9800 . ?
C22 H22B 0.9800 . ?
C22 H22C 0.9800 . ?
C17 H17A 0.9800 . ?
C17 H17B 0.9800 . ?
C17 H17C 0.9800 . ?
C13 H13A 0.9800 . ?
C13 H13B 0.9800 . ?
C13 H13C 0.9800 . ?

loop_
_geom_torsion_atom_site_label_1
_geom_torsion_atom_site_label_2
_geom_torsion_atom_site_label_3
_geom_torsion_atom_site_label_4
_geom_torsion
_geom_torsion_site_symmetry_1
_geom_torsion_site_symmetry_2
_geom_torsion_site_symmetry_3
_geom_torsion_site_symmetry_4
_geom_torsion_publ_flag
Ho1 O12 C33 C34 -118.4(7) . . . . ?
Ho1 O5 C16 C15 8.1(15) . . . . ?
Ho1 O5 C16 C17 -169.6(7) . . . . ?
Ho1 O4 C14 C15 15.8(16) . . . . ?
Ho1 O4 C14 C13 -162.7(7) . . . . ?
Ho1 O1 C1 C2 157.1(6) 2_665 . . . ?
Ho3 O8 C24 C25 13.3(13) . . . . ?
Ho3 O8 C24 C23 -169.2(6) . . . . ?
Ho3 O9 C26 C25 -20.8(11) . . . . ?
Ho3 O9 C26 C27 158.9(5) . . . . ?
Ho3 O1 C1 C2 36.8(9) . . . . ?
Ho3 O2 C5 C6 21.8(10) . . . . ?
Ho3 O2 C5 C4 -158.4(6) . . . . ?
Ho3 O2 C2 C3 159.0(6) . . . . ?
Ho3 O2 C2 C1 -23.4(10) . . . . ?
Ho3 N1 N2 C7 -4.4(9) . . . . ?
Ho3 N1 C6 C5 -10.6(12) . . . . ?
Ho3 O3 C7 N2 10.2(13) . . . . ?
Ho3 O3 C7 C8 -168.8(5) . . . . ?
Ho4 O13 C35 C36 -91.0(8) . . . . ?
Ho4 O1 C1 C2 -88.0(7) . . . . ?
Ho4 O7 C21 C20 -14.8(14) . . . . ?
Ho4 O7 C21 C22 165.9(6) . . . . ?
Ho4 O6 C19 C20 1.5(14) . . . . ?
Ho4 O6 C19 C18 179.0(6) . . . . ?
Ho2 O13 C35 C36 94.8(8) 2_665 . . . ?
Ho2 O12 C33 C34 86.5(9) . . . . ?
Ho2 O10 C29 C30 0.9(15) . . . . ?
Ho2 O10 C29 C28 177.3(6) . . . . ?
Ho2 O9 C26 C25 169.7(5) . . . . ?
Ho2 O9 C26 C27 -10.6(11) . . . . ?
Ho2 O11 C31 C30 3.9(15) . . . . ?
Ho2 O11 C31 C32 -177.9(6) . . . . ?
Ho2 N3 C8 C7 -2.6(9) . . . . ?
Ho2 N3 C8 C9 177.3(7) . . . . ?
Ho2 N3 C12 C11 -177.2(7) . . . . ?
Ho2 O3 C7 N2 179.1(6) . . . . ?
Ho2 O3 C7 C8 0.1(12) . . . . ?
O8 C24 C25 C26 8.9(14) . . . . ?
O10 C29 C30 C31 -2.3(16) . . . . ?
O2 C5 C6 N1 -6.9(12) . . . . ?
O2 C5 C4 C3 0.3(11) . . . . ?
O2 C2 C1 O1 -8.7(11) . . . . ?
O7 C21 C20 C19 1.3(15) . . . . ?
O6 C19 C20 C21 5.1(16) . . . . ?
N1 N2 C7 O3 -2.7(12) . . . . ?
N1 N2 C7 C8 176.3(7) . . . . ?
O11 C31 C30 C29 0.1(15) . . . . ?
N3 C8 C9 C10 2.5(14) . . . . ?
N3 C12 C11 C10 -2.4(15) . . . . ?
C24 C25 C26 O9 -3.7(14) . . . . ?
C24 C25 C26 C27 176.6(8) . . . . ?
N2 N1 C6 C5 174.0(7) . . . . ?
N2 C7 C8 N3 -177.2(8) . . . . ?
N2 C7 C8 C9 2.9(14) . . . . ?
O3 C7 C8 N3 1.9(12) . . . . ?
O3 C7 C8 C9 -178.0(8) . . . . ?
C3 C2 C1 O1 167.9(10) . . . . ?
C7 C8 C9 C10 -177.6(8) . . . . ?
C5 O2 C2 C3 1.1(9) . . . . ?
C5 O2 C2 C1 178.7(7) . . . . ?
C6 N1 N2 C7 171.4(8) . . . . ?
C6 C5 C4 C3 180.0(11) . . . . ?
C8 N3 C12 C11 2.2(14) . . . . ?
C4 C3 C2 O2 -1.0(10) . . . . ?
C4 C3 C2 C1 -177.6(11) . . . . ?
C4 C5 C6 N1 173.5(11) . . . . ?
C12 N3 C8 C7 177.9(8) . . . . ?
C12 N3 C8 C9 -2.2(13) . . . . ?
C2 O2 C5 C6 179.4(7) . . . . ?
C2 O2 C5 C4 -0.9(10) . . . . ?
C2 C3 C4 C5 0.4(11) . . . . ?
C9 C10 C11 C12 2.5(14) . . . . ?
C11 C10 C9 C8 -2.6(14) . . . . ?
C14 C15 C16 O5 -7.2(17) . . . . ?
C14 C15 C16 C17 170.5(10) . . . . ?
C16 C15 C14 O4 -4.8(17) . . . . ?
C16 C15 C14 C13 173.7(10) . . . . ?
C23 C24 C25 C26 -168.6(8) . . . . ?
C28 C29 C30 C31 -178.6(9) . . . . ?
C32 C31 C30 C29 -178.0(9) . . . . ?
C18 C19 C20 C21 -172.4(9) . . . . ?
C22 C21 C20 C19 -179.4(9) . . . . ?
